data_2218880
loop_
_publ_author_name
'Samardjiev, Ivan'
'Samas, Brian'

_publ_section_title
;
 2,6-Diisopropylanilinium chloride
;
_journal_coeditor_code BH2172
_journal_issue 8
_journal_name_full 'Acta Crystallographica Section E'
_journal_page_first o1480
_journal_paper_doi 10.1107/S160053680801790X
_journal_volume 64
_journal_year 2008
_chemical_formula_iupac 'C12 H20 N +, Cl -'
_chemical_formula_moiety 'C12 H20 N +, Cl -'
_chemical_formula_sum 'C12 H20 Cl N'
_chemical_formula_weight 213.74
_chemical_name_systematic
;
2,6-Diisopropylanilinium chloride
;
_space_group_IT_number 60
_symmetry_cell_setting orthorhombic
_symmetry_space_group_name_Hall '-P 2n 2ab'
_symmetry_space_group_name_H-M 'P b c n'
_atom_sites_solution_hydrogens geom
_atom_sites_solution_primary direct
_atom_sites_solution_secondary difmap
_audit_creation_method SHELXL97
_cell_angle_alpha 90.00
_cell_angle_beta 90.00
_cell_angle_gamma 90.00
_cell_formula_units_Z 8
_cell_length_a 13.0390(3)
_cell_length_b 21.0436(4)
_cell_length_c 8.9968(2)
_cell_measurement_reflns_used 9259
_cell_measurement_temperature 173(2)
_cell_measurement_theta_max 70.76
_cell_measurement_theta_min 3.99
_cell_volume 2468.61(9)
_computing_cell_refinement 'SAINT (Bruker, 2006)'
_computing_data_collection 'SMART (Bruker, 2006'
_computing_data_reduction 'SAINT (Bruker, 2006)'
_computing_molecular_graphics 'SHELXTL (Sheldrick, 2008)'
_computing_publication_material 'SHELXTL (Sheldrick, 2008)'
_computing_structure_refinement 'SHELXL97 (Sheldrick, 2008)'
_computing_structure_solution 'SHELXS97 (Sheldrick, 2008)'
_diffrn_ambient_temperature 173(2)
_diffrn_measured_fraction_theta_full 0.969
_diffrn_measured_fraction_theta_max 0.969
_diffrn_measurement_device_type 'Bruker SMART APEXII CCD'
_diffrn_measurement_method '\f and \w'
_diffrn_radiation_monochromator 'Montel Multilayer Optics'
_diffrn_radiation_source 'Rotating Anode'
_diffrn_radiation_type CuK\a
_diffrn_radiation_wavelength 1.54178
_diffrn_reflns_av_R_equivalents 0.0282
_diffrn_reflns_av_sigmaI/netI 0.0133
_diffrn_reflns_limit_h_max 15
_diffrn_reflns_limit_h_min -15
_diffrn_reflns_limit_k_max 20
_diffrn_reflns_limit_k_min -25
_diffrn_reflns_limit_l_max 9
_diffrn_reflns_limit_l_min -10
_diffrn_reflns_number 23541
_diffrn_reflns_theta_full 71.73
_diffrn_reflns_theta_max 71.73
_diffrn_reflns_theta_min 3.99
_diffrn_standards_decay_% 0
_diffrn_standards_interval_count 0
_diffrn_standards_interval_time 0
_diffrn_standards_number 0
_exptl_absorpt_coefficient_mu 2.432
_exptl_absorpt_correction_T_max 0.597
_exptl_absorpt_correction_T_min 0.451
_exptl_absorpt_correction_type multi-scan
_exptl_absorpt_process_details '(SADABS; Sheldrick, 2002)'
_exptl_crystal_colour colourless
_exptl_crystal_density_diffrn 1.150
_exptl_crystal_density_method 'not measured'
_exptl_crystal_description prism
_exptl_crystal_F_000 928
_exptl_crystal_size_max 0.36
_exptl_crystal_size_mid 0.23
_exptl_crystal_size_min 0.21
_refine_diff_density_max 0.346
_refine_diff_density_min -0.210
_refine_ls_extinction_method none
_refine_ls_goodness_of_fit_ref 0.998
_refine_ls_hydrogen_treatment mixed
_refine_ls_matrix_type full
_refine_ls_number_parameters 144
_refine_ls_number_reflns 2343
_refine_ls_number_restraints 0
_refine_ls_restrained_S_all 0.998
_refine_ls_R_factor_all 0.0377
_refine_ls_R_factor_gt 0.0369
_refine_ls_shift/su_max 0.029
_refine_ls_shift/su_mean 0.005
_refine_ls_structure_factor_coef Fsqd
_refine_ls_weighting_details 'calc w=1/[\s^2^(Fo^2^)+(0.0758P)^2^+1.0624P] where P=(Fo^2^+2Fc^2^)/3'
_refine_ls_weighting_scheme calc
_refine_ls_wR_factor_gt 0.1105
_refine_ls_wR_factor_ref 0.1119
_reflns_number_gt 2248
_reflns_number_total 2343
_reflns_threshold_expression I>2\s(I)
_cod_data_source_file bh2172.cif
_cod_data_source_block I
_cod_database_code 2218880
_cod_database_fobs_code 2218880

loop_
_symmetry_equiv_pos_as_xyz
'x, y, z'
'-x+1/2, -y+1/2, z+1/2'
'-x, y, -z+1/2'
'x+1/2, -y+1/2, -z'
'-x, -y, -z'
'x-1/2, y-1/2, -z-1/2'
'x, -y, z-1/2'
'-x-1/2, y-1/2, z'

loop_
_atom_site_type_symbol
_atom_site_label
_atom_site_fract_x
_atom_site_fract_y
_atom_site_fract_z
_atom_site_U_iso_or_equiv
_atom_site_adp_type
_atom_site_calc_flag
_atom_site_refinement_flags
_atom_site_occupancy
C C1 0.79245(10) 0.88741(6) 0.98360(14) 0.0207(3) Uani d . 1
C C2 0.77502(10) 0.84000(6) 1.08919(15) 0.0238(3) Uani d . 1
C C3 0.67345(11) 0.82064(6) 1.11109(16) 0.0276(3) Uani d . 1
H H3 0.6592 0.7891 1.1806 0.080 Uiso calc R 1
C C4 0.59411(11) 0.84748(7) 1.03134(17) 0.0296(3) Uani d . 1
H H4 0.5271 0.8341 1.0476 0.080 Uiso calc R 1
C C5 0.61414(10) 0.89426(7) 0.92708(16) 0.0276(3) Uani d . 1
H H5 0.5601 0.9119 0.8738 0.080 Uiso calc R 1
C C6 0.71389(11) 0.91548(6) 0.90040(15) 0.0229(3) Uani d . 1
C C7 0.73500(11) 0.96575(6) 0.78298(16) 0.0250(3) Uani d . 1
H H7 0.7931 0.9913 0.8179 0.080 Uiso calc R 1
C C8 0.64526(13) 1.01091(8) 0.75817(17) 0.0356(4) Uani d . 1
H H8A 0.5916 0.9891 0.7059 0.080 Uiso calc R 1
H H8B 0.6678 1.0467 0.7005 0.080 Uiso calc R 1
H H8C 0.6199 1.0254 0.8524 0.080 Uiso calc R 1
C C9 0.76786(13) 0.93367(8) 0.63763(16) 0.0357(4) Uani d . 1
H H9A 0.8242 0.9054 0.6568 0.080 Uiso calc R 1
H H9B 0.7887 0.9655 0.5674 0.080 Uiso calc R 1
H H9C 0.7113 0.9100 0.5977 0.080 Uiso calc R 1
C C10 0.85921(11) 0.80846(6) 1.17924(16) 0.0276(3) Uani d . 1
H H10 0.9249 0.8271 1.1493 0.080 Uiso calc R 1
C C11 0.84443(14) 0.82083(9) 1.34518(18) 0.0418(4) Uani d . 1
H H11A 0.8456 0.8658 1.3635 0.080 Uiso calc R 1
H H11B 0.8987 0.8008 1.3999 0.080 Uiso calc R 1
H H11C 0.7797 0.8037 1.3764 0.080 Uiso calc R 1
C C12 0.86270(15) 0.73722(8) 1.1448(2) 0.0491(5) Uani d . 1
H H12A 0.7992 0.7179 1.1742 0.080 Uiso calc R 1
H H12B 0.9182 0.7180 1.1985 0.080 Uiso calc R 1
H H12C 0.8729 0.7311 1.0401 0.080 Uiso calc R 1
N N13 0.89957(8) 0.90795(6) 0.95727(13) 0.0218(3) Uani d . 1
H H13X 0.9045(14) 0.9424(9) 0.899(2) 0.034(5) Uiso d . 1
H H13Y 0.9357(15) 0.8761(9) 0.908(2) 0.036(4) Uiso d . 1
H H13Z 0.9318(14) 0.9187(8) 1.045(2) 0.030(4) Uiso d . 1
Cl Cl1X 1.0000 0.97357(2) 1.2500 0.02472(17) Uani d S 1
Cl Cl1Y 1.0000 0.80980(2) 0.7500 0.03006(18) Uani d S 1

loop_
_atom_site_aniso_label
_atom_site_aniso_U_11
_atom_site_aniso_U_22
_atom_site_aniso_U_33
_atom_site_aniso_U_12
_atom_site_aniso_U_13
_atom_site_aniso_U_23
C1 0.0213(6) 0.0208(6) 0.0200(6) -0.0023(4) 0.0011(5) -0.0029(5)
C2 0.0270(7) 0.0224(6) 0.0221(7) -0.0008(5) 0.0012(5) -0.0014(5)
C3 0.0306(7) 0.0243(6) 0.0279(7) -0.0061(5) 0.0033(6) 0.0016(5)
C4 0.0244(7) 0.0315(7) 0.0329(8) -0.0085(5) 0.0015(6) -0.0022(6)
C5 0.0238(7) 0.0307(7) 0.0282(7) -0.0025(5) -0.0039(5) -0.0015(6)
C6 0.0255(7) 0.0229(6) 0.0204(7) -0.0018(5) -0.0013(5) -0.0023(5)
C7 0.0247(7) 0.0267(7) 0.0237(6) -0.0012(5) -0.0028(5) 0.0032(5)
C8 0.0318(8) 0.0357(8) 0.0392(9) 0.0041(7) -0.0018(6) 0.0106(6)
C9 0.0462(9) 0.0374(8) 0.0235(7) -0.0010(7) 0.0013(6) 0.0029(6)
C10 0.0296(7) 0.0275(7) 0.0258(7) -0.0001(5) -0.0005(6) 0.0059(5)
C11 0.0436(9) 0.0560(10) 0.0259(8) -0.0009(7) -0.0025(7) 0.0044(7)
C12 0.0539(11) 0.0319(8) 0.0614(12) 0.0133(7) -0.0163(9) -0.0029(8)
N13 0.0217(6) 0.0230(6) 0.0208(6) -0.0015(4) 0.0001(4) 0.0008(5)
Cl1X 0.0248(3) 0.0249(3) 0.0244(3) 0.000 -0.00197(15) 0.000
Cl1Y 0.0339(3) 0.0247(3) 0.0315(3) 0.000 0.00491(17) 0.000

loop_
_atom_type_symbol
_atom_type_description
_atom_type_scat_dispersion_real
_atom_type_scat_dispersion_imag
_atom_type_scat_source
C C 0.0181 0.0091 'International Tables Vol C Tables 4.2.6.8 and 6.1.1.4'
H H 0.0000 0.0000 'International Tables Vol C Tables 4.2.6.8 and 6.1.1.4'
N N 0.0311 0.0180 'International Tables Vol C Tables 4.2.6.8 and 6.1.1.4'
Cl Cl 0.3639 0.7018 'International Tables Vol C Tables 4.2.6.8 and 6.1.1.4'

loop_
_geom_angle_atom_site_label_1
_geom_angle_atom_site_label_2
_geom_angle_atom_site_label_3
_geom_angle
C2 C1 C6 123.12(12)
C2 C1 N13 118.08(11)
C6 C1 N13 118.79(11)
C1 C2 C3 117.24(12)
C1 C2 C10 123.93(12)
C3 C2 C10 118.83(12)
C4 C3 C2 121.14(13)
C4 C3 H3 119.4
C2 C3 H3 119.4
C3 C4 C5 120.12(13)
C3 C4 H4 119.9
C5 C4 H4 119.9
C4 C5 C6 121.31(13)
C4 C5 H5 119.3
C6 C5 H5 119.3
C5 C6 C1 117.07(12)
C5 C6 C7 120.72(12)
C1 C6 C7 122.20(12)
C6 C7 C8 113.37(12)
C6 C7 C9 109.69(11)
C8 C7 C9 111.36(12)
C6 C7 H7 107.4
C8 C7 H7 107.4
C9 C7 H7 107.4
C7 C8 H8A 109.5
C7 C8 H8B 109.5
H8A C8 H8B 109.5
C7 C8 H8C 109.5
H8A C8 H8C 109.5
H8B C8 H8C 109.5
C7 C9 H9A 109.5
C7 C9 H9B 109.5
H9A C9 H9B 109.5
C7 C9 H9C 109.5
H9A C9 H9C 109.5
H9B C9 H9C 109.5
C2 C10 C11 110.86(12)
C2 C10 C12 109.97(12)
C11 C10 C12 111.61(14)
C2 C10 H10 108.1
C11 C10 H10 108.1
C12 C10 H10 108.1
C10 C11 H11A 109.5
C10 C11 H11B 109.5
H11A C11 H11B 109.5
C10 C11 H11C 109.5
H11A C11 H11C 109.5
H11B C11 H11C 109.5
C10 C12 H12A 109.5
C10 C12 H12B 109.5
H12A C12 H12B 109.5
C10 C12 H12C 109.5
H12A C12 H12C 109.5
H12B C12 H12C 109.5
C1 N13 H13X 113.4(11)
C1 N13 H13Y 110.0(12)
H13X N13 H13Y 105.1(16)
C1 N13 H13Z 111.5(11)
H13X N13 H13Z 105.7(15)
H13Y N13 H13Z 110.9(16)

loop_
_geom_bond_atom_site_label_1
_geom_bond_atom_site_label_2
_geom_bond_distance
C1 C2 1.3962(18)
C1 C6 1.3994(19)
C1 N13 1.4812(16)
C2 C3 1.3996(19)
C2 C10 1.5171(19)
C3 C4 1.380(2)
C3 H3 0.9300
C4 C5 1.385(2)
C4 H4 0.9300
C5 C6 1.3959(19)
C5 H5 0.9300
C6 C7 1.5202(19)
C7 C8 1.524(2)
C7 C9 1.533(2)
C7 H7 0.9800
C8 H8A 0.9600
C8 H8B 0.9600
C8 H8C 0.9600
C9 H9A 0.9600
C9 H9B 0.9600
C9 H9C 0.9600
C10 C11 1.528(2)
C10 C12 1.532(2)
C10 H10 0.9800
C11 H11A 0.9600
C11 H11B 0.9600
C11 H11C 0.9600
C12 H12A 0.9600
C12 H12B 0.9600
C12 H12C 0.9600
N13 H13X 0.90(2)
N13 H13Y 0.93(2)
N13 H13Z 0.921(19)

loop_
_geom_hbond_atom_site_label_D
_geom_hbond_atom_site_label_H
_geom_hbond_atom_site_label_A
_geom_hbond_site_symmetry_A
_geom_hbond_distance_DH
_geom_hbond_distance_HA
_geom_hbond_distance_DA
_geom_hbond_angle_DHA
_geom_hbond_publ_flag
N13 H13X Cl1X 5_777 0.90(2) 2.54(2) 3.3777(12) 154.7(15) yes
N13 H13Y Cl1Y 1_555 0.93(2) 2.16(2) 3.0753(12) 167.2(16) yes
N13 H13Z Cl1X 1_555 0.921(19) 2.352(19) 3.2493(12) 164.8(14) yes

loop_
_geom_torsion_atom_site_label_1
_geom_torsion_atom_site_label_2
_geom_torsion_atom_site_label_3
_geom_torsion_atom_site_label_4
_geom_torsion
C6 C1 C2 C3 -0.23(19)
N13 C1 C2 C3 -179.18(11)
C6 C1 C2 C10 179.28(12)
N13 C1 C2 C10 0.33(19)
C1 C2 C3 C4 0.0(2)
C10 C2 C3 C4 -179.55(13)
C2 C3 C4 C5 0.2(2)
C3 C4 C5 C6 -0.2(2)
C4 C5 C6 C1 0.0(2)
C4 C5 C6 C7 178.53(13)
C2 C1 C6 C5 0.25(19)
N13 C1 C6 C5 179.19(11)
C2 C1 C6 C7 -178.28(12)
N13 C1 C6 C7 0.66(18)
C5 C6 C7 C8 28.51(18)
C1 C6 C7 C8 -153.01(13)
C5 C6 C7 C9 -96.67(15)
C1 C6 C7 C9 81.80(16)
C1 C2 C10 C11 118.08(15)
C3 C2 C10 C11 -62.42(16)
C1 C2 C10 C12 -118.01(16)
C3 C2 C10 C12 61.49(18)

loop_
_cod_related_entry_id
_cod_related_entry_database
_cod_related_entry_code
1 ChemSpider 9358561
